data_7238726
loop_
_publ_author_name
'Yang, Lijian'
'Ye, Junwei'
'Xu, Lifeng'
'Yang, Xinyu'
'Gong, Weitao'
'Lin, Yuan'
'Ning, Guiling'

_publ_section_title
;
 Synthesis and properties of aggregation-induced emission enhancement
 compounds derived from triarylcyclopentadiene
;
_journal_issue 30
_journal_name_full 'RSC Advances'
_journal_page_first 11529
_journal_paper_doi 10.1039/c2ra21622a
_journal_volume 2
_journal_year 2012
_chemical_formula_sum 'C24 H20'
_chemical_formula_weight 308.40
_space_group_IT_number 14
_space_group_name_Hall '-P 2yn'
_space_group_name_H-M_alt 'P 1 21/n 1'
_symmetry_cell_setting monoclinic
_symmetry_space_group_name_H-M 'P 1 21/n 1'
_atom_sites_solution_hydrogens geom
_atom_sites_solution_primary direct
_atom_sites_solution_secondary difmap
_audit_creation_method SHELXL-97
_cell_angle_alpha 90.00
_cell_angle_beta 99.236(2)
_cell_angle_gamma 90.00
_cell_formula_units_Z 4
_cell_length_a 5.9678(3)
_cell_length_b 18.3299(7)
_cell_length_c 15.8727(7)
_cell_measurement_reflns_used 4305
_cell_measurement_temperature 296(2)
_cell_measurement_theta_max 27.614
_cell_measurement_theta_min 2.5755
_cell_volume 1713.79(13)
_computing_cell_refinement 'Bruker SMART'
_computing_data_collection 'Bruker SMART'
_computing_data_reduction 'Bruker SAINT'
_computing_molecular_graphics 'Bruker SHELXTL'
_computing_publication_material 'Bruker SHELXTL'
_computing_structure_refinement 'Bruker SHELXTL'
_computing_structure_solution 'Bruker SHELXTL'
_diffrn_ambient_temperature 296(2)
_diffrn_detector_area_resol_mean 'none '
_diffrn_measured_fraction_theta_full 0.995
_diffrn_measured_fraction_theta_max 0.995
_diffrn_measurement_device_type 'CCD area detector'
_diffrn_measurement_method 'phi and omega scans'
_diffrn_radiation_monochromator graphite
_diffrn_radiation_source 'fine-focus sealed tube'
_diffrn_radiation_type MoK\a
_diffrn_radiation_wavelength 0.71073
_diffrn_reflns_av_R_equivalents 0.0222
_diffrn_reflns_av_sigmaI/netI 0.0222
_diffrn_reflns_limit_h_max 7
_diffrn_reflns_limit_h_min -7
_diffrn_reflns_limit_k_max 22
_diffrn_reflns_limit_k_min -23
_diffrn_reflns_limit_l_max 20
_diffrn_reflns_limit_l_min -16
_diffrn_reflns_number 11252
_diffrn_reflns_theta_full 27.70
_diffrn_reflns_theta_max 27.70
_diffrn_reflns_theta_min 2.22
_diffrn_standards_decay_% none
_diffrn_standards_interval_count none
_diffrn_standards_interval_time none
_diffrn_standards_number none
_exptl_absorpt_coefficient_mu 0.067
_exptl_absorpt_correction_T_max 0.9880
_exptl_absorpt_correction_T_min 0.9853
_exptl_absorpt_correction_type empirical
_exptl_absorpt_process_details SADABS
_exptl_crystal_colour green
_exptl_crystal_density_diffrn 1.195
_exptl_crystal_density_meas ?
_exptl_crystal_density_method 'not measured'
_exptl_crystal_description block
_exptl_crystal_F_000 656
_exptl_crystal_size_max 0.22
_exptl_crystal_size_mid 0.20
_exptl_crystal_size_min 0.18
_refine_diff_density_max 0.173
_refine_diff_density_min -0.216
_refine_diff_density_rms 0.041
_refine_ls_extinction_method none
_refine_ls_goodness_of_fit_ref 1.057
_refine_ls_matrix_type full
_refine_ls_number_parameters 217
_refine_ls_number_reflns 3999
_refine_ls_number_restraints 0
_refine_ls_restrained_S_all 1.057
_refine_ls_R_factor_all 0.0591
_refine_ls_R_factor_gt 0.0459
_refine_ls_shift/su_max 0.000
_refine_ls_shift/su_mean 0.000
_refine_ls_structure_factor_coef Fsqd
_refine_ls_weighting_details 'calc w=1/[\s^2^(Fo^2^)+(0.0653P)^2^+0.2355P] where P=(Fo^2^+2Fc^2^)/3'
_refine_ls_weighting_scheme calc
_refine_ls_wR_factor_gt 0.1209
_refine_ls_wR_factor_ref 0.1309
_reflns_number_gt 3143
_reflns_number_total 3999
_reflns_threshold_expression >2sigma(I)
_cod_data_source_file c2ra21622a.txt
_cod_data_source_block 4
_cod_depositor_comments
;
The following automatic conversions were performed:

data item '_symmetry_cell_setting' value 'Monoclinic' was changed to
'monoclinic' in accordance with the
/home/saulius/struct/COD-crude-data/automatic-downloads/DataCite-retrospective/RSC/depositions/lib/dictionaries/cif_core.dic
dictionary named 'cif_core.dic' version 2.4.2 last updated on
2011-04-26.

data item '_exptl_crystal_density_meas' value 'not measured' was
changed to '?' -- the value is perceived as not measured.

Automatic conversion script
Id: cif_fix_values 6909 2019-04-08 15:41:33Z antanas 
;
_cod_original_sg_symbol_H-M 'P2(1)/n '
_cod_database_code 7238726

loop_
_symmetry_equiv_pos_as_xyz
'x, y, z'
'-x+1/2, y+1/2, -z+1/2'
'-x, -y, -z'
'x-1/2, -y-1/2, z-1/2'

loop_
_atom_site_label
_atom_site_type_symbol
_atom_site_fract_x
_atom_site_fract_y
_atom_site_fract_z
_atom_site_U_iso_or_equiv
_atom_site_adp_type
_atom_site_occupancy
_atom_site_symmetry_multiplicity
_atom_site_calc_flag
_atom_site_refinement_flags
C1 C 0.4694(2) -0.01965(7) 0.23667(8) 0.0412(3) Uani 1 1 d .
C2 C 0.3545(2) 0.04258(7) 0.24817(8) 0.0418(3) Uani 1 1 d .
C3 C 0.3867(2) 0.09470(7) 0.18137(8) 0.0455(3) Uani 1 1 d .
H3A H 0.3218 0.1409 0.1750 0.055 Uiso 1 1 calc R
C4 C 0.5256(2) 0.06576(7) 0.12980(8) 0.0410(3) Uani 1 1 d .
C5 C 0.5896(2) -0.00910(7) 0.16111(8) 0.0422(3) Uani 1 1 d .
H5A H 0.7527 -0.0131 0.1780 0.051 Uiso 1 1 calc R
H5B H 0.5400 -0.0451 0.1173 0.051 Uiso 1 1 calc R
C6 C 0.4830(2) -0.08934(7) 0.28312(8) 0.0426(3) Uani 1 1 d .
C7 C 0.6615(3) -0.13709(8) 0.27875(10) 0.0585(4) Uani 1 1 d .
H7A H 0.7738 -0.1238 0.2473 0.070 Uiso 1 1 calc R
C8 C 0.6768(3) -0.20375(9) 0.31982(11) 0.0691(5) Uani 1 1 d .
H8A H 0.7986 -0.2345 0.3158 0.083 Uiso 1 1 calc R
C9 C 0.5134(3) -0.22490(9) 0.36646(10) 0.0631(4) Uani 1 1 d .
H9A H 0.5241 -0.2696 0.3946 0.076 Uiso 1 1 calc R
C10 C 0.3341(3) -0.17917(8) 0.37100(10) 0.0616(4) Uani 1 1 d .
H10A H 0.2222 -0.1933 0.4022 0.074 Uiso 1 1 calc R
C11 C 0.3168(3) -0.11246(8) 0.32998(9) 0.0534(3) Uani 1 1 d .
H11A H 0.1929 -0.0825 0.3336 0.064 Uiso 1 1 calc R
C12 C 0.2227(2) 0.06290(7) 0.31648(8) 0.0428(3) Uani 1 1 d .
C13 C 0.3114(3) 0.05359(8) 0.40250(9) 0.0531(3) Uani 1 1 d .
H13A H 0.4558 0.0339 0.4180 0.064 Uiso 1 1 calc R
C14 C 0.1863(3) 0.07344(9) 0.46480(10) 0.0652(4) Uani 1 1 d .
H14A H 0.2473 0.0675 0.5221 0.078 Uiso 1 1 calc R
C15 C -0.0285(3) 0.10206(9) 0.44252(11) 0.0690(5) Uani 1 1 d .
H15A H -0.1145 0.1137 0.4846 0.083 Uiso 1 1 calc R
C16 C -0.1152(3) 0.11340(9) 0.35810(11) 0.0634(4) Uani 1 1 d .
H16A H -0.2590 0.1336 0.3431 0.076 Uiso 1 1 calc R
C17 C 0.0104(2) 0.09487(8) 0.29542(10) 0.0515(3) Uani 1 1 d .
H17A H -0.0480 0.1039 0.2385 0.062 Uiso 1 1 calc R
C18 C 0.6108(2) 0.10184(6) 0.05887(7) 0.0393(3) Uani 1 1 d .
C19 C 0.5017(2) 0.16293(7) 0.01898(8) 0.0465(3) Uani 1 1 d .
H19A H 0.3674 0.1791 0.0354 0.056 Uiso 1 1 calc R
C20 C 0.5886(2) 0.19985(7) -0.04409(9) 0.0501(3) Uani 1 1 d .
H20A H 0.5114 0.2403 -0.0694 0.060 Uiso 1 1 calc R
C21 C 0.7889(2) 0.17802(7) -0.07071(8) 0.0470(3) Uani 1 1 d .
C22 C 0.8935(2) 0.11629(7) -0.03340(9) 0.0497(3) Uani 1 1 d .
H22A H 1.0251 0.0995 -0.0514 0.060 Uiso 1 1 calc R
C23 C 0.8079(2) 0.07869(7) 0.03020(8) 0.0467(3) Uani 1 1 d .
H23A H 0.8832 0.0374 0.0541 0.056 Uiso 1 1 calc R
C24 C 0.8891(3) 0.22207(10) -0.13581(11) 0.0678(4) Uani 1 1 d .
H24A H 1.0262 0.1992 -0.1468 0.102 Uiso 1 1 calc R
H24B H 0.9226 0.2705 -0.1143 0.102 Uiso 1 1 calc R
H24C H 0.7822 0.2246 -0.1878 0.102 Uiso 1 1 calc R

loop_
_atom_site_aniso_label
_atom_site_aniso_U_11
_atom_site_aniso_U_22
_atom_site_aniso_U_33
_atom_site_aniso_U_23
_atom_site_aniso_U_13
_atom_site_aniso_U_12
C1 0.0430(6) 0.0422(6) 0.0386(6) -0.0018(5) 0.0078(5) -0.0034(5)
C2 0.0430(6) 0.0445(7) 0.0382(6) -0.0024(5) 0.0074(5) -0.0017(5)
C3 0.0501(7) 0.0430(7) 0.0437(7) 0.0005(5) 0.0090(5) 0.0029(5)
C4 0.0448(6) 0.0392(6) 0.0391(6) -0.0002(5) 0.0070(5) 0.0012(5)
C5 0.0471(6) 0.0408(6) 0.0396(7) -0.0029(5) 0.0093(5) -0.0026(5)
C6 0.0477(7) 0.0414(6) 0.0386(6) -0.0012(5) 0.0064(5) -0.0044(5)
C7 0.0545(8) 0.0592(9) 0.0640(9) 0.0145(7) 0.0166(7) 0.0068(7)
C8 0.0654(9) 0.0599(9) 0.0820(12) 0.0202(8) 0.0114(8) 0.0139(8)
C9 0.0813(11) 0.0511(8) 0.0547(9) 0.0126(7) 0.0043(8) -0.0038(8)
C10 0.0803(10) 0.0523(8) 0.0566(9) 0.0016(6) 0.0242(7) -0.0157(8)
C11 0.0607(8) 0.0450(7) 0.0587(9) -0.0033(6) 0.0216(7) -0.0062(6)
C12 0.0467(7) 0.0394(6) 0.0439(7) -0.0044(5) 0.0123(5) -0.0038(5)
C13 0.0611(8) 0.0534(8) 0.0456(7) 0.0004(6) 0.0111(6) 0.0031(6)
C14 0.0912(12) 0.0623(9) 0.0457(8) -0.0026(7) 0.0223(8) -0.0015(8)
C15 0.0829(11) 0.0612(9) 0.0729(11) -0.0160(8) 0.0432(9) -0.0070(8)
C16 0.0518(8) 0.0617(9) 0.0806(11) -0.0169(8) 0.0229(8) -0.0009(7)
C17 0.0480(7) 0.0531(8) 0.0533(8) -0.0098(6) 0.0079(6) -0.0020(6)
C18 0.0437(6) 0.0369(6) 0.0376(6) -0.0031(5) 0.0070(5) -0.0006(5)
C19 0.0474(7) 0.0459(7) 0.0466(7) 0.0014(5) 0.0091(5) 0.0066(5)
C20 0.0598(8) 0.0422(7) 0.0480(8) 0.0064(5) 0.0076(6) 0.0054(6)
C21 0.0574(7) 0.0442(7) 0.0398(7) -0.0026(5) 0.0093(6) -0.0074(6)
C22 0.0524(7) 0.0489(7) 0.0509(8) -0.0025(6) 0.0182(6) 0.0013(6)
C23 0.0521(7) 0.0401(6) 0.0495(7) 0.0026(5) 0.0133(6) 0.0064(5)
C24 0.0851(11) 0.0644(10) 0.0582(9) 0.0096(7) 0.0245(8) -0.0099(8)

loop_
_atom_type_symbol
_atom_type_description
_atom_type_scat_dispersion_real
_atom_type_scat_dispersion_imag
_atom_type_scat_source
C C 0.0033 0.0016 'International Tables Vol C Tables 4.2.6.8 and 6.1.1.4'
H H 0.0000 0.0000 'International Tables Vol C Tables 4.2.6.8 and 6.1.1.4'

loop_
_geom_angle_atom_site_label_1
_geom_angle_atom_site_label_2
_geom_angle_atom_site_label_3
_geom_angle
C2 C1 C6 130.59(11)
C2 C1 C5 108.33(11)
C6 C1 C5 121.06(11)
C1 C2 C3 108.86(11)
C1 C2 C12 130.28(12)
C3 C2 C12 120.79(11)
C4 C3 C2 110.16(11)
C3 C4 C18 127.26(11)
C3 C4 C5 107.85(11)
C18 C4 C5 124.79(10)
C4 C5 C1 104.77(10)
C7 C6 C11 116.82(12)
C7 C6 C1 120.21(12)
C11 C6 C1 122.91(12)
C8 C7 C6 121.78(14)
C9 C8 C7 120.41(15)
C10 C9 C8 118.97(14)
C9 C10 C11 121.11(14)
C10 C11 C6 120.89(14)
C17 C12 C13 118.46(12)
C17 C12 C2 120.00(12)
C13 C12 C2 121.48(12)
C14 C13 C12 120.37(14)
C15 C14 C13 120.31(15)
C16 C15 C14 119.84(14)
C15 C16 C17 120.21(15)
C16 C17 C12 120.71(14)
C23 C18 C19 116.93(11)
C23 C18 C4 121.91(11)
C19 C18 C4 121.12(11)
C20 C19 C18 121.46(12)
C19 C20 C21 121.49(12)
C22 C21 C20 117.27(12)
C22 C21 C24 122.09(13)
C20 C21 C24 120.62(13)
C21 C22 C23 121.74(12)
C22 C23 C18 121.04(12)

loop_
_geom_bond_atom_site_label_1
_geom_bond_atom_site_label_2
_geom_bond_distance
C1 C2 1.3582(17)
C1 C6 1.4706(17)
C1 C5 1.5055(16)
C2 C3 1.4627(18)
C2 C12 1.4854(17)
C3 C4 1.3623(17)
C4 C18 1.4653(16)
C4 C5 1.4884(17)
C6 C7 1.3891(19)
C6 C11 1.3976(18)
C7 C8 1.381(2)
C8 C9 1.371(2)
C9 C10 1.370(2)
C10 C11 1.381(2)
C12 C17 1.3875(19)
C12 C13 1.3933(18)
C13 C14 1.380(2)
C14 C15 1.378(3)
C15 C16 1.372(2)
C16 C17 1.381(2)
C18 C23 1.3939(17)
C18 C19 1.3950(18)
C19 C20 1.3768(18)
C20 C21 1.3891(19)
C21 C22 1.379(2)
C21 C24 1.5085(19)
C22 C23 1.3859(18)
